data_7110693
loop_
_publ_author_name
'Schumann, Herbert'
'Gottfriedsen, Jochen'
'Demtschuk, J\"org'

_publ_section_title
;
 Synthesis and structure of \h5-bonded pyrrolyl complexes of calcium and
 strontium
;
_journal_issue 20
_journal_name_full 'Chemical Communications'
_journal_page_first 2091
_journal_paper_doi 10.1039/a906654c
_journal_year 1999
_chemical_formula_sum 'C45 H79 N3 O1.5 Sr1.5'
_chemical_formula_weight 817.54
_chemical_name_common Di-tBu-pyrrolyl-THF-strontium
_chemical_name_systematic
; 
 ? 
;
_space_group_IT_number 15
_symmetry_cell_setting monoclinic
_symmetry_space_group_name_Hall '-C 2yc'
_symmetry_space_group_name_H-M 'C 1 2/c 1'
_atom_sites_solution_hydrogens geom
_atom_sites_solution_primary direct
_atom_sites_solution_secondary difmap
_audit_creation_method SHELXL-97
_cell_angle_alpha 90.00
_cell_angle_beta 108.61(3)
_cell_angle_gamma 90.00
_cell_formula_units_Z 8
_cell_length_a 36.693(4)
_cell_length_b 14.866(5)
_cell_length_c 18.172(10)
_cell_measurement_reflns_used 25
_cell_measurement_temperature 163(2)
_cell_measurement_theta_max 11.30
_cell_measurement_theta_min 6.61
_cell_volume 9394(6)
_computing_cell_refinement 'CAD4/PC (Kretschmar, 1994)'
_computing_data_collection 'CAD4/PC (Kretschmar, 1994)'
_computing_data_reduction 'XCAD4 (Fr\"ohlich, 1994)'
_computing_molecular_graphics 'ZORTEP (Zsolnai, Pritzkow, 1994)'
_computing_publication_material 'SHELXL-97 (Sheldrick, 1997)'
_computing_structure_refinement 'SHELXL-97 (Sheldrick, 1997)'
_computing_structure_solution 'SHELXS-86 (Sheldrick, 1990)'
_diffrn_ambient_temperature 163(2)
_diffrn_measured_fraction_theta_full 0.993
_diffrn_measured_fraction_theta_max 0.993
_diffrn_measurement_device_type 'Enraf-Nonius CAD4'
_diffrn_measurement_method \w-2\q
_diffrn_radiation_monochromator graphite
_diffrn_radiation_source 'fine-focus sealed tube'
_diffrn_radiation_type MoK\a
_diffrn_radiation_wavelength 0.71069
_diffrn_reflns_av_R_equivalents 0.0519
_diffrn_reflns_av_sigmaI/netI 0.0716
_diffrn_reflns_limit_h_max 41
_diffrn_reflns_limit_h_min -10
_diffrn_reflns_limit_k_max 16
_diffrn_reflns_limit_k_min -3
_diffrn_reflns_limit_l_max 19
_diffrn_reflns_limit_l_min -20
_diffrn_reflns_number 7541
_diffrn_reflns_theta_full 23.92
_diffrn_reflns_theta_max 23.92
_diffrn_reflns_theta_min 1.17
_diffrn_standards_interval_time 120
_diffrn_standards_number 3
_exptl_absorpt_coefficient_mu 1.743
_exptl_crystal_density_diffrn 1.156
_exptl_crystal_density_method 'not measured'
_exptl_crystal_F_000 3512
_exptl_crystal_size_max 0.54
_exptl_crystal_size_mid 0.36
_exptl_crystal_size_min 0.30
_refine_diff_density_max 1.513
_refine_diff_density_min -1.248
_refine_diff_density_rms 0.107
_refine_ls_extinction_method none
_refine_ls_goodness_of_fit_ref 1.022
_refine_ls_hydrogen_treatment mixed
_refine_ls_matrix_type full
_refine_ls_number_parameters 472
_refine_ls_number_reflns 7262
_refine_ls_number_restraints 10
_refine_ls_restrained_S_all 1.022
_refine_ls_R_factor_all 0.1227
_refine_ls_R_factor_gt 0.0594
_refine_ls_shift/su_max 0.306
_refine_ls_shift/su_mean 0.007
_refine_ls_structure_factor_coef Fsqd
_refine_ls_weighting_details 'calc w=1/[\s^2^(Fo^2^)+(0.1206P)^2^+0.0000P] where P=(Fo^2^+2Fc^2^)/3'
_refine_ls_weighting_scheme calc
_refine_ls_wR_factor_gt 0.1574
_refine_ls_wR_factor_ref 0.1869
_reflns_number_gt 4582
_reflns_number_total 7262
_reflns_threshold_expression >2sigma(I)
_cod_data_source_file 906654csup1.cif
_cod_data_source_block jd10
_cod_original_cell_volume 9395(6)
_cod_original_sg_symbol_H-M C2/c
_cod_original_formula_sum 'C45 H79 N3 O1.50 Sr1.50'
_cod_database_code 7110693

loop_
_symmetry_equiv_pos_as_xyz
'x, y, z'
'-x, y, -z+1/2'
'x+1/2, y+1/2, z'
'-x+1/2, y+1/2, -z+1/2'
'-x, -y, -z'
'x, -y, z-1/2'
'-x+1/2, -y+1/2, -z'
'x+1/2, -y+1/2, z-1/2'

loop_
_atom_site_label
_atom_site_type_symbol
_atom_site_fract_x
_atom_site_fract_y
_atom_site_fract_z
_atom_site_U_iso_or_equiv
_atom_site_adp_type
_atom_site_occupancy
_atom_site_symmetry_multiplicity
_atom_site_calc_flag
_atom_site_refinement_flags
_atom_site_disorder_assembly
_atom_site_disorder_group
Sr1 Sr 0.0000 0.38332(5) 0.2500 0.0303(2) Uani 1 2 d S . .
Sr2 Sr 0.319818(15) 0.37660(3) 0.23855(3) 0.02774(19) Uani 1 1 d . . .
O1 O 0.0000 0.5541(4) 0.2500 0.0560(19) Uani 1 2 d SD . .
O2 O 0.25592(12) 0.3913(3) 0.1316(2) 0.0444(11) Uani 1 1 d . . .
N1 N 0.07384(13) 0.3719(3) 0.2490(3) 0.0338(12) Uani 1 1 d . . .
N2 N 0.29475(12) 0.4922(3) 0.3276(3) 0.0279(11) Uani 1 1 d . . .
N3 N 0.34974(13) 0.2591(3) 0.1594(3) 0.0309(11) Uani 1 1 d . . .
C1 C 0.05443(15) 0.3360(4) 0.1783(3) 0.0313(14) Uani 1 1 d . . .
C2 C 0.05495(18) 0.3816(4) 0.1046(4) 0.0410(16) Uani 1 1 d . . .
C3 C 0.09619(18) 0.3819(4) 0.1019(4) 0.0475(17) Uani 1 1 d . . .
H3A H 0.0972 0.4150 0.0572 0.080 Uiso 1 1 calc R . .
H3B H 0.1044 0.3211 0.0987 0.080 Uiso 1 1 calc R . .
H3C H 0.1128 0.4097 0.1481 0.080 Uiso 1 1 calc R . .
C4 C 0.0290(2) 0.3325(6) 0.0328(4) 0.060(2) Uani 1 1 d . . .
H4A H 0.0285 0.3654 -0.0131 0.080 Uiso 1 1 calc R . .
H4B H 0.0034 0.3283 0.0359 0.080 Uiso 1 1 calc R . .
H4C H 0.0389 0.2732 0.0305 0.080 Uiso 1 1 calc R . .
C5 C 0.0418(2) 0.4791(4) 0.1046(4) 0.0526(19) Uani 1 1 d . . .
H5A H 0.0407 0.5071 0.0564 0.080 Uiso 1 1 calc R . .
H5B H 0.0596 0.5110 0.1468 0.080 Uiso 1 1 calc R . .
H5C H 0.0167 0.4804 0.1105 0.080 Uiso 1 1 calc R . .
C6 C 0.03967(16) 0.2515(4) 0.1891(4) 0.0360(15) Uani 1 1 d . . .
H6 H 0.0250 0.2135 0.1504 0.080 Uiso 1 1 calc R . .
C7 C 0.05128(16) 0.2354(4) 0.2692(3) 0.0339(14) Uani 1 1 d . . .
H7 H 0.0460 0.1846 0.2939 0.080 Uiso 1 1 calc R . .
C8 C 0.07205(16) 0.3099(4) 0.3045(4) 0.0353(15) Uani 1 1 d . . .
C9 C 0.09286(17) 0.3261(4) 0.3903(4) 0.0398(16) Uani 1 1 d . . .
C10 C 0.13619(18) 0.3280(6) 0.4034(4) 0.058(2) Uani 1 1 d . . .
H10A H 0.1497 0.3398 0.4572 0.080 Uiso 1 1 calc R . .
H10B H 0.1419 0.3744 0.3721 0.080 Uiso 1 1 calc R . .
H10C H 0.1442 0.2709 0.3892 0.080 Uiso 1 1 calc R . .
C11 C 0.0809(2) 0.4164(5) 0.4150(4) 0.065(2) Uani 1 1 d . . .
H11A H 0.0957 0.4283 0.4680 0.080 Uiso 1 1 calc R . .
H11B H 0.0541 0.4148 0.4101 0.080 Uiso 1 1 calc R . .
H11C H 0.0854 0.4631 0.3824 0.080 Uiso 1 1 calc R . .
C12 C 0.0839(2) 0.2516(5) 0.4386(4) 0.064(2) Uani 1 1 d . . .
H12A H 0.0975 0.2622 0.4926 0.080 Uiso 1 1 calc R . .
H12B H 0.0917 0.1949 0.4233 0.080 Uiso 1 1 calc R . .
H12C H 0.0567 0.2505 0.4307 0.080 Uiso 1 1 calc R . .
C15 C 0.33135(16) 0.5225(4) 0.3338(3) 0.0295(13) Uani 1 1 d . . .
C16 C 0.33709(17) 0.6085(4) 0.2939(4) 0.0335(14) Uani 1 1 d . . .
C17 C 0.32110(18) 0.6877(4) 0.3288(4) 0.0409(16) Uani 1 1 d . . .
H17A H 0.3245 0.7426 0.3039 0.080 Uiso 1 1 calc R . .
H17B H 0.3346 0.6917 0.3834 0.080 Uiso 1 1 calc R . .
H17C H 0.2942 0.6782 0.3208 0.080 Uiso 1 1 calc R . .
C18 C 0.3152(2) 0.6045(4) 0.2076(4) 0.0473(18) Uani 1 1 d . . .
H18A H 0.3181 0.6605 0.1838 0.080 Uiso 1 1 calc R . .
H18B H 0.2884 0.5940 0.2001 0.080 Uiso 1 1 calc R . .
H18C H 0.3252 0.5564 0.1844 0.080 Uiso 1 1 calc R . .
C19 C 0.37957(18) 0.6251(4) 0.3061(4) 0.0482(17) Uani 1 1 d . . .
H19A H 0.3825 0.6812 0.2823 0.080 Uiso 1 1 calc R . .
H19B H 0.3896 0.5771 0.2829 0.080 Uiso 1 1 calc R . .
H19C H 0.3933 0.6276 0.3607 0.080 Uiso 1 1 calc R . .
C20 C 0.35921(16) 0.4651(4) 0.3807(3) 0.0324(14) Uani 1 1 d . . .
H20 H 0.3857 0.4709 0.3935 0.080 Uiso 1 1 calc R . .
C21 C 0.33888(17) 0.3960(4) 0.4048(3) 0.0350(14) Uani 1 1 d . . .
H21 H 0.3494 0.3474 0.4368 0.080 Uiso 1 1 calc R . .
C22 C 0.29982(16) 0.4157(4) 0.3709(3) 0.0300(13) Uani 1 1 d . . .
C23 C 0.26569(17) 0.3707(4) 0.3857(3) 0.0331(14) Uani 1 1 d . . .
C24 C 0.2519(2) 0.4284(5) 0.4411(4) 0.056(2) Uani 1 1 d . . .
H24A H 0.2295 0.4014 0.4483 0.080 Uiso 1 1 calc R . .
H24B H 0.2456 0.4876 0.4195 0.080 Uiso 1 1 calc R . .
H24C H 0.2719 0.4326 0.4902 0.080 Uiso 1 1 calc R . .
C25 C 0.23236(19) 0.3613(4) 0.3079(4) 0.0465(17) Uani 1 1 d . . .
H25A H 0.2108 0.3325 0.3173 0.080 Uiso 1 1 calc R . .
H25B H 0.2408 0.3256 0.2724 0.080 Uiso 1 1 calc R . .
H25C H 0.2248 0.4198 0.2861 0.080 Uiso 1 1 calc R . .
C26 C 0.2764(2) 0.2770(5) 0.4196(5) 0.059(2) Uani 1 1 d . . .
H26A H 0.2544 0.2498 0.4286 0.080 Uiso 1 1 calc R . .
H26B H 0.2970 0.2814 0.4678 0.080 Uiso 1 1 calc R . .
H26C H 0.2844 0.2408 0.3838 0.080 Uiso 1 1 calc R . .
C27 C 0.24112(18) 0.3239(5) 0.0721(4) 0.0475(18) Uani 1 1 d . . .
H27A H 0.2609 0.3057 0.0504 0.080 Uiso 1 1 calc R . .
H27B H 0.2327 0.2713 0.0939 0.080 Uiso 1 1 calc R . .
C28 C 0.2093(2) 0.3636(5) 0.0130(4) 0.070(2) Uani 1 1 d . . .
H28A H 0.1903 0.3185 -0.0122 0.080 Uiso 1 1 calc R . .
H28B H 0.2178 0.3938 -0.0259 0.080 Uiso 1 1 calc R . .
C29 C 0.1932(2) 0.4300(5) 0.0571(5) 0.066(2) Uani 1 1 d . . .
H29A H 0.1793 0.4778 0.0235 0.080 Uiso 1 1 calc R . .
H29B H 0.1762 0.4006 0.0810 0.080 Uiso 1 1 calc R . .
C30 C 0.22847(19) 0.4654(5) 0.1173(4) 0.0535(19) Uani 1 1 d . . .
H30A H 0.2383 0.5179 0.0982 0.080 Uiso 1 1 calc R . .
H30B H 0.2230 0.4815 0.1644 0.080 Uiso 1 1 calc R . .
C31 C 0.36002(16) 0.2233(4) 0.2320(3) 0.0283(13) Uani 1 1 d . . .
C32 C 0.34062(16) 0.1390(4) 0.2492(3) 0.0337(14) Uani 1 1 d . . .
C33 C 0.35003(19) 0.0593(4) 0.2039(4) 0.0437(16) Uani 1 1 d . . .
H33A H 0.3363 0.0068 0.2112 0.080 Uiso 1 1 calc R . .
H33B H 0.3772 0.0475 0.2227 0.080 Uiso 1 1 calc R . .
H33C H 0.3425 0.0738 0.1497 0.080 Uiso 1 1 calc R . .
C34 C 0.29684(18) 0.1535(4) 0.2209(4) 0.0461(17) Uani 1 1 d . . .
H34A H 0.2886 0.1712 0.1673 0.080 Uiso 1 1 calc R . .
H34B H 0.2903 0.1998 0.2514 0.080 Uiso 1 1 calc R . .
H34C H 0.2842 0.0985 0.2264 0.080 Uiso 1 1 calc R . .
C35 C 0.3534(2) 0.1177(4) 0.3353(4) 0.0464(17) Uani 1 1 d . . .
H35A H 0.3414 0.0629 0.3437 0.080 Uiso 1 1 calc R . .
H35B H 0.3460 0.1660 0.3627 0.080 Uiso 1 1 calc R . .
H35C H 0.3808 0.1108 0.3542 0.080 Uiso 1 1 calc R . .
C36 C 0.38898(16) 0.2737(4) 0.2850(3) 0.0346(14) Uani 1 1 d . . .
H36 H 0.4001 0.2636 0.3380 0.080 Uiso 1 1 calc R . .
C37 C 0.39751(16) 0.3440(4) 0.2393(3) 0.0333(14) Uani 1 1 d . . .
H37 H 0.4159 0.3889 0.2569 0.080 Uiso 1 1 calc R . .
C38 C 0.37309(17) 0.3326(4) 0.1635(3) 0.0331(14) Uani 1 1 d . . .
C39 C 0.37329(18) 0.3833(4) 0.0912(3) 0.0358(15) Uani 1 1 d . . .
C40 C 0.3955(2) 0.4712(5) 0.1124(4) 0.056(2) Uani 1 1 d . . .
H40A H 0.3942 0.5034 0.0658 0.080 Uiso 1 1 calc R . .
H40B H 0.4218 0.4585 0.1410 0.080 Uiso 1 1 calc R . .
H40C H 0.3844 0.5071 0.1437 0.080 Uiso 1 1 calc R . .
C41 C 0.3923(2) 0.3243(5) 0.0453(4) 0.0517(18) Uani 1 1 d . . .
H41A H 0.3928 0.3557 -0.0006 0.080 Uiso 1 1 calc R . .
H41B H 0.3781 0.2695 0.0308 0.080 Uiso 1 1 calc R . .
H41C H 0.4182 0.3107 0.0767 0.080 Uiso 1 1 calc R . .
C42 C 0.33218(18) 0.4042(4) 0.0396(4) 0.0441(17) Uani 1 1 d . . .
H42A H 0.3188 0.3490 0.0212 0.080 Uiso 1 1 calc R . .
H42B H 0.3330 0.4400 -0.0039 0.080 Uiso 1 1 calc R . .
H42C H 0.3190 0.4368 0.0691 0.080 Uiso 1 1 calc R . .
C131 C 0.0201(4) 0.6983(9) 0.2886(10) 0.058(4) Uiso 0.50 1 d PD . .
H13A H 0.0303 0.7279 0.3385 0.080 Uiso 0.50 1 calc PR . .
H13B H 0.0283 0.7315 0.2506 0.080 Uiso 0.50 1 calc PR . .
C141 C 0.0326(3) 0.6113(8) 0.2931(9) 0.039(4) Uiso 0.50 1 d PD . .
H14A H 0.0423 0.5924 0.3470 0.080 Uiso 0.50 1 calc PR . .
H14B H 0.0533 0.6060 0.2709 0.080 Uiso 0.50 1 calc PR . .
C132 C -0.0185(5) 0.6939(13) 0.2667(14) 0.111(8) Uiso 0.50 1 d PD . .
H13C H -0.0290 0.7385 0.2266 0.080 Uiso 0.50 1 calc PR . .
H13D H -0.0267 0.7096 0.3108 0.080 Uiso 0.50 1 calc PR . .
C142 C -0.0334(4) 0.6128(10) 0.2397(12) 0.065(5) Uiso 0.50 1 d PD . .
H14C H -0.0487 0.6166 0.1853 0.080 Uiso 0.50 1 calc PR . .
H14D H -0.0495 0.5903 0.2689 0.080 Uiso 0.50 1 calc PR . .
C44 C 0.0076(6) -0.0286(14) 0.1087(9) 0.219(8) Uiso 1 1 d D . .
H44A H -0.0098 -0.0793 0.0939 0.080 Uiso 1 1 calc R A 1
H44B H 0.0329 -0.0538 0.1164 0.080 Uiso 1 1 calc R A 1
C43 C 0.0003(8) 0.0188(14) 0.0358(8) 0.128(9) Uiso 0.50 1 d PD . 1
H43A H -0.0245 0.0476 0.0262 0.080 Uiso 0.50 1 calc PR . 1
H43B H 0.0191 0.0669 0.0461 0.080 Uiso 0.50 1 calc PR . 1
C45 C 0.0082(6) -0.0128(14) 0.1825(11) 0.105(7) Uiso 0.50 1 d PD . 1
H45A H 0.0120 -0.0685 0.2107 0.080 Uiso 0.50 1 calc PR . 1
H45B H -0.0157 0.0137 0.1819 0.080 Uiso 0.50 1 calc PR . 1
H45C H 0.0289 0.0277 0.2072 0.080 Uiso 0.50 1 calc PR . 1
C46 C 0.0114(14) -0.022(5) 0.0333(17) 0.42(4) Uiso 0.50 1 d PD . 2
H46A H 0.0370 0.0026 0.0423 0.080 Uiso 0.50 1 calc PR . 2
H46B H 0.0126 -0.0836 0.0172 0.080 Uiso 0.50 1 calc PR . 2
C47 C 0.0125(12) -0.1166(17) 0.095(2) 0.24(2) Uiso 0.50 1 d PD . 2
H47A H 0.0384 -0.1263 0.0951 0.080 Uiso 0.50 1 calc PR . 2
H47B H -0.0051 -0.1331 0.0451 0.080 Uiso 0.50 1 calc PR . 2
H47C H 0.0076 -0.1527 0.1345 0.080 Uiso 0.50 1 calc PR . 2

loop_
_atom_site_aniso_label
_atom_site_aniso_U_11
_atom_site_aniso_U_22
_atom_site_aniso_U_33
_atom_site_aniso_U_23
_atom_site_aniso_U_13
_atom_site_aniso_U_12
Sr1 0.0221(4) 0.0275(4) 0.0394(5) 0.000 0.0071(3) 0.000
Sr2 0.0254(3) 0.0249(3) 0.0298(3) -0.0021(2) 0.0045(2) 0.0012(2)
O1 0.043(4) 0.028(3) 0.099(6) 0.000 0.026(4) 0.000
O2 0.034(2) 0.052(3) 0.040(3) -0.016(2) 0.001(2) 0.007(2)
N1 0.022(2) 0.037(3) 0.042(3) 0.002(3) 0.010(2) 0.001(2)
N2 0.023(2) 0.023(2) 0.037(3) 0.000(2) 0.009(2) 0.001(2)
N3 0.027(3) 0.025(3) 0.039(3) 0.001(2) 0.007(2) 0.004(2)
C1 0.018(3) 0.037(3) 0.038(4) 0.002(3) 0.008(3) 0.002(3)
C2 0.034(3) 0.048(4) 0.047(4) 0.005(3) 0.021(3) 0.003(3)
C3 0.035(4) 0.054(4) 0.057(4) 0.010(4) 0.020(3) 0.005(3)
C4 0.054(5) 0.083(6) 0.040(4) -0.001(4) 0.008(4) -0.012(4)
C5 0.052(4) 0.050(4) 0.055(5) 0.017(4) 0.018(4) 0.008(4)
C6 0.026(3) 0.037(4) 0.046(4) -0.008(3) 0.014(3) 0.000(3)
C7 0.035(4) 0.034(3) 0.035(4) 0.005(3) 0.014(3) 0.008(3)
C8 0.018(3) 0.043(4) 0.044(4) 0.008(3) 0.008(3) 0.007(3)
C9 0.028(3) 0.048(4) 0.040(4) 0.003(3) 0.005(3) 0.004(3)
C10 0.032(4) 0.088(6) 0.047(4) 0.005(4) 0.003(3) 0.001(4)
C11 0.069(5) 0.071(5) 0.047(5) 0.000(4) 0.009(4) 0.024(5)
C12 0.057(5) 0.076(6) 0.050(5) 0.019(4) 0.006(4) 0.009(4)
C15 0.027(3) 0.027(3) 0.035(3) -0.003(3) 0.010(3) 0.002(3)
C16 0.031(3) 0.029(3) 0.039(4) -0.002(3) 0.010(3) -0.006(3)
C17 0.046(4) 0.029(3) 0.045(4) -0.004(3) 0.009(3) 0.002(3)
C18 0.063(5) 0.041(4) 0.037(4) 0.000(3) 0.014(3) -0.020(3)
C19 0.037(4) 0.049(4) 0.065(5) -0.008(4) 0.025(3) -0.014(3)
C20 0.026(3) 0.043(4) 0.026(3) -0.010(3) 0.005(3) -0.002(3)
C21 0.038(4) 0.032(3) 0.034(3) -0.001(3) 0.011(3) 0.002(3)
C22 0.030(3) 0.027(3) 0.030(3) -0.002(3) 0.007(3) 0.002(3)
C23 0.035(3) 0.033(3) 0.034(3) -0.001(3) 0.015(3) 0.001(3)
C24 0.051(4) 0.065(5) 0.065(5) -0.023(4) 0.035(4) -0.018(4)
C25 0.043(4) 0.045(4) 0.053(4) -0.001(3) 0.018(3) -0.015(3)
C26 0.059(5) 0.044(4) 0.077(6) 0.022(4) 0.027(4) -0.003(4)
C27 0.035(4) 0.055(4) 0.049(4) -0.015(4) 0.008(3) -0.003(3)
C28 0.082(6) 0.048(5) 0.055(5) -0.003(4) -0.013(4) -0.009(4)
C29 0.045(4) 0.055(5) 0.082(6) -0.002(4) -0.003(4) 0.013(4)
C30 0.045(4) 0.056(5) 0.049(4) -0.010(4) 0.000(3) 0.022(4)
C31 0.028(3) 0.023(3) 0.034(3) -0.002(3) 0.011(3) 0.006(2)
C32 0.029(3) 0.026(3) 0.047(4) 0.007(3) 0.014(3) 0.006(3)
C33 0.046(4) 0.027(3) 0.055(4) 0.000(3) 0.013(3) 0.001(3)
C34 0.035(4) 0.028(3) 0.077(5) 0.006(3) 0.021(4) -0.001(3)
C35 0.058(4) 0.036(4) 0.046(4) 0.008(3) 0.018(3) 0.004(3)
C36 0.029(3) 0.041(4) 0.030(3) -0.001(3) 0.004(3) 0.005(3)
C37 0.024(3) 0.043(4) 0.032(3) -0.011(3) 0.007(3) -0.001(3)
C38 0.030(3) 0.029(3) 0.041(4) 0.004(3) 0.011(3) 0.004(3)
C39 0.035(3) 0.041(4) 0.032(3) 0.003(3) 0.012(3) -0.006(3)
C40 0.064(5) 0.053(4) 0.057(5) 0.002(4) 0.028(4) -0.022(4)
C41 0.044(4) 0.061(5) 0.051(4) 0.003(4) 0.018(4) 0.005(4)
C42 0.045(4) 0.044(4) 0.046(4) 0.011(3) 0.017(3) 0.003(3)

loop_
_atom_type_symbol
_atom_type_description
_atom_type_scat_dispersion_real
_atom_type_scat_dispersion_imag
_atom_type_scat_source
Sr Sr -1.5307 3.2498 'International Tables Vol C Tables 4.2.6.8 and 6.1.1.4'
O O 0.0106 0.0060 'International Tables Vol C Tables 4.2.6.8 and 6.1.1.4'
C C 0.0033 0.0016 'International Tables Vol C Tables 4.2.6.8 and 6.1.1.4'
N N 0.0061 0.0033 'International Tables Vol C Tables 4.2.6.8 and 6.1.1.4'
H H 0.0000 0.0000 'International Tables Vol C Tables 4.2.6.8 and 6.1.1.4'

loop_
_geom_angle_atom_site_label_1
_geom_angle_atom_site_label_2
_geom_angle_atom_site_label_3
_geom_angle
_geom_angle_site_symmetry_1
_geom_angle_site_symmetry_3
O1 Sr1 N1 93.57(10) . 2
O1 Sr1 N1 93.57(10) . .
N1 Sr1 N1 172.9(2) 2 .
O1 Sr1 C8 113.51(13) . 2
N1 Sr1 C8 29.37(15) 2 2
N1 Sr1 C8 145.27(16) . 2
O1 Sr1 C8 113.51(13) . .
N1 Sr1 C8 145.27(16) 2 .
N1 Sr1 C8 29.37(15) . .
C8 Sr1 C8 133.0(3) 2 .
O1 Sr1 C1 104.54(12) . 2
N1 Sr1 C1 28.54(15) 2 2
N1 Sr1 C1 147.91(15) . 2
C8 Sr1 C1 47.01(18) 2 2
C8 Sr1 C1 118.79(17) . 2
O1 Sr1 C1 104.54(12) . .
N1 Sr1 C1 147.91(15) 2 .
N1 Sr1 C1 28.54(15) . .
C8 Sr1 C1 118.79(17) 2 .
C8 Sr1 C1 47.01(18) . .
C1 Sr1 C1 150.9(2) 2 .
O1 Sr1 C7 140.68(12) . 2
N1 Sr1 C7 48.01(16) 2 2
N1 Sr1 C7 124.94(16) . 2
C8 Sr1 C7 28.56(17) 2 2
C8 Sr1 C7 105.14(19) . 2
C1 Sr1 C7 47.19(17) 2 2
C1 Sr1 C7 106.92(17) . 2
O1 Sr1 C7 140.68(12) . .
N1 Sr1 C7 124.94(16) 2 .
N1 Sr1 C7 48.01(15) . .
C8 Sr1 C7 105.14(19) 2 .
C8 Sr1 C7 28.56(17) . .
C1 Sr1 C7 106.92(17) 2 .
C1 Sr1 C7 47.19(17) . .
C7 Sr1 C7 78.6(2) 2 .
O1 Sr1 C6 133.15(12) . 2
N1 Sr1 C6 47.55(15) 2 2
N1 Sr1 C6 126.15(15) . 2
C8 Sr1 C6 46.82(18) 2 2
C8 Sr1 C6 97.97(18) . 2
C1 Sr1 C6 28.72(16) 2 2
C1 Sr1 C6 122.24(18) . 2
C7 Sr1 C6 28.41(17) 2 2
C7 Sr1 C6 79.71(17) . 2
O1 Sr1 C6 133.15(12) . .
N1 Sr1 C6 126.15(15) 2 .
N1 Sr1 C6 47.55(15) . .
C8 Sr1 C6 97.97(18) 2 .
C8 Sr1 C6 46.82(18) . .
C1 Sr1 C6 122.24(18) 2 .
C1 Sr1 C6 28.72(16) . .
C7 Sr1 C6 79.71(17) 2 .
C7 Sr1 C6 28.41(17) . .
C6 Sr1 C6 93.7(2) 2 .
O2 Sr2 N3 94.63(14) . .
O2 Sr2 N2 89.78(13) . .
N3 Sr2 N2 175.56(14) . .
O2 Sr2 C15 109.72(15) . .
N3 Sr2 C15 147.60(15) . .
N2 Sr2 C15 29.56(14) . .
O2 Sr2 C31 114.71(15) . .
N3 Sr2 C31 28.92(15) . .
N2 Sr2 C31 147.43(15) . .
C15 Sr2 C31 135.57(17) . .
O2 Sr2 C22 102.12(15) . .
N3 Sr2 C22 148.75(15) . .
N2 Sr2 C22 28.60(15) . .
C15 Sr2 C22 46.88(17) . .
C31 Sr2 C22 120.29(17) . .
O2 Sr2 C38 105.41(16) . .
N3 Sr2 C38 28.89(15) . .
N2 Sr2 C38 149.54(15) . .
C15 Sr2 C38 120.38(17) . .
C31 Sr2 C38 46.65(17) . .
C22 Sr2 C38 152.46(17) . .
O2 Sr2 C20 137.23(15) . .
N3 Sr2 C20 127.24(15) . .
N2 Sr2 C20 48.50(15) . .
C15 Sr2 C20 28.88(16) . .
C31 Sr2 C20 107.41(17) . .
C22 Sr2 C20 47.09(16) . .
C38 Sr2 C20 108.61(17) . .
O2 Sr2 C36 142.37(15) . .
N3 Sr2 C36 48.51(15) . .
N2 Sr2 C36 127.05(15) . .
C15 Sr2 C36 107.24(17) . .
C31 Sr2 C36 28.95(16) . .
C22 Sr2 C36 108.11(17) . .
C38 Sr2 C36 47.45(17) . .
C20 Sr2 C36 80.39(17) . .
O2 Sr2 C37 133.55(15) . .
N3 Sr2 C37 47.73(15) . .
N2 Sr2 C37 128.69(15) . .
C15 Sr2 C37 100.22(16) . .
C31 Sr2 C37 46.82(17) . .
C22 Sr2 C37 124.16(16) . .
C38 Sr2 C37 28.35(16) . .
C20 Sr2 C37 81.85(16) . .
C36 Sr2 C37 28.86(16) . .
O2 Sr2 C21 130.53(16) . .
N3 Sr2 C21 128.01(15) . .
N2 Sr2 C21 47.84(15) . .
C15 Sr2 C21 47.11(17) . .
C31 Sr2 C21 100.03(17) . .
C22 Sr2 C21 28.44(16) . .
C38 Sr2 C21 124.06(17) . .
C20 Sr2 C21 28.63(16) . .
C36 Sr2 C21 81.28(17) . .
C37 Sr2 C21 95.87(17) . .
C142 O1 C142 107.1(14) 2 .
C142 O1 C141 23.8(8) 2 .
C142 O1 C141 103.3(7) . .
C142 O1 C141 103.3(7) 2 2
C142 O1 C141 23.8(8) . 2
C141 O1 C141 109.6(10) . 2
C142 O1 Sr1 126.5(7) 2 .
C142 O1 Sr1 126.5(7) . .
C141 O1 Sr1 125.2(5) . .
C141 O1 Sr1 125.2(5) 2 .
C27 O2 C30 108.5(5) . .
C27 O2 Sr2 123.3(3) . .
C30 O2 Sr2 128.3(3) . .
C1 N1 C8 107.1(5) . .
C1 N1 Sr1 79.0(3) . .
C8 N1 Sr1 76.0(3) . .
C22 N2 C15 105.9(4) . .
C22 N2 Sr2 78.8(3) . .
C15 N2 Sr2 75.5(3) . .
C31 N3 C38 106.5(5) . .
C31 N3 Sr2 76.8(3) . .
C38 N3 Sr2 79.1(3) . .
N1 C1 C6 109.1(5) . .
N1 C1 C2 120.7(5) . .
C6 C1 C2 129.9(6) . .
N1 C1 Sr1 72.5(3) . .
C6 C1 Sr1 78.2(3) . .
C2 C1 Sr1 120.9(4) . .
C1 C2 C5 109.5(5) . .
C1 C2 C3 108.9(5) . .
C5 C2 C3 108.3(5) . .
C1 C2 C4 111.3(5) . .
C5 C2 C4 109.9(6) . .
C3 C2 C4 109.0(6) . .
C7 C6 C1 107.2(5) . .
C7 C6 Sr1 74.9(3) . .
C1 C6 Sr1 73.1(3) . .
C8 C7 C6 106.6(5) . .
C8 C7 Sr1 71.5(3) . .
C6 C7 Sr1 76.7(3) . .
C7 C8 N1 110.1(5) . .
C7 C8 C9 128.7(6) . .
N1 C8 C9 121.1(5) . .
C7 C8 Sr1 79.9(3) . .
N1 C8 Sr1 74.7(3) . .
C9 C8 Sr1 114.7(4) . .
C12 C9 C8 110.3(6) . .
C12 C9 C11 109.7(6) . .
C8 C9 C11 110.1(5) . .
C12 C9 C10 109.3(6) . .
C8 C9 C10 108.6(5) . .
C11 C9 C10 108.7(6) . .
N2 C15 C20 110.7(5) . .
N2 C15 C16 120.9(5) . .
C20 C15 C16 128.4(5) . .
N2 C15 Sr2 74.9(3) . .
C20 C15 Sr2 80.6(3) . .
C16 C15 Sr2 112.7(4) . .
C15 C16 C18 110.6(5) . .
C15 C16 C19 111.0(5) . .
C18 C16 C19 109.6(5) . .
C15 C16 C17 108.6(5) . .
C18 C16 C17 108.1(5) . .
C19 C16 C17 108.8(5) . .
C15 C20 C21 106.1(5) . .
C15 C20 Sr2 70.6(3) . .
C21 C20 Sr2 77.4(3) . .
C22 C21 C20 106.1(5) . .
C22 C21 Sr2 71.8(3) . .
C20 C21 Sr2 74.0(3) . .
N2 C22 C21 111.2(5) . .
N2 C22 C23 120.1(5) . .
C21 C22 C23 128.1(5) . .
N2 C22 Sr2 72.6(3) . .
C21 C22 Sr2 79.8(3) . .
C23 C22 Sr2 121.3(4) . .
C22 C23 C26 110.8(5) . .
C22 C23 C24 109.6(5) . .
C26 C23 C24 110.1(6) . .
C22 C23 C25 109.5(5) . .
C26 C23 C25 108.2(5) . .
C24 C23 C25 108.7(5) . .
C28 C27 O2 107.2(6) . .
C27 C28 C29 103.5(6) . .
C30 C29 C28 103.0(6) . .
O2 C30 C29 104.6(5) . .
N3 C31 C36 111.8(5) . .
N3 C31 C32 121.2(5) . .
C36 C31 C32 126.9(5) . .
N3 C31 Sr2 74.3(3) . .
C36 C31 Sr2 80.0(3) . .
C32 C31 Sr2 112.5(3) . .
C35 C32 C31 111.9(5) . .
C35 C32 C34 108.6(5) . .
C31 C32 C34 108.9(5) . .
C35 C32 C33 110.0(5) . .
C31 C32 C33 108.9(5) . .
C34 C32 C33 108.5(5) . .
C31 C36 C37 104.5(5) . .
C31 C36 Sr2 71.1(3) . .
C37 C36 Sr2 77.0(3) . .
C38 C37 C36 107.1(5) . .
C38 C37 Sr2 72.1(3) . .
C36 C37 Sr2 74.2(3) . .
N3 C38 C37 110.1(5) . .
N3 C38 C39 121.6(5) . .
C37 C38 C39 128.0(5) . .
N3 C38 Sr2 72.0(3) . .
C37 C38 Sr2 79.5(3) . .
C39 C38 Sr2 120.2(4) . .
C38 C39 C40 111.0(5) . .
C38 C39 C41 108.5(5) . .
C40 C39 C41 109.3(5) . .
C38 C39 C42 110.8(5) . .
C40 C39 C42 108.9(5) . .
C41 C39 C42 108.3(5) . .
C132 C131 C141 105.8(15) . .
C131 C141 O1 108.3(10) . .
C131 C132 C142 114.7(18) . .
C132 C142 O1 105.0(13) . .
C45 C44 C47 113(3) . .
C45 C44 C46 165(4) . .
C47 C44 C46 80(3) . .
C45 C44 C43 139.6(19) . .
C47 C44 C43 107(2) . .
C46 C44 C43 29.8(19) . .
C43 C43 C44 127(2) 5 .
C46 C46 C44 131(4) 5 .

loop_
_geom_bond_atom_site_label_1
_geom_bond_atom_site_label_2
_geom_bond_distance
_geom_bond_site_symmetry_2
Sr1 O1 2.539(6) .
Sr1 N1 2.721(5) 2
Sr1 N1 2.721(5) .
Sr1 C8 2.737(5) 2
Sr1 C8 2.737(5) .
Sr1 C1 2.800(6) 2
Sr1 C1 2.800(6) .
Sr1 C7 2.842(6) 2
Sr1 C7 2.842(6) .
Sr1 C6 2.865(6) 2
Sr1 C6 2.865(6) .
Sr2 O2 2.533(4) .
Sr2 N3 2.708(5) .
Sr2 N2 2.714(4) .
Sr2 C15 2.721(6) .
Sr2 C31 2.738(5) .
Sr2 C22 2.790(6) .
Sr2 C38 2.795(6) .
Sr2 C20 2.847(6) .
Sr2 C36 2.851(6) .
Sr2 C37 2.887(6) .
Sr2 C21 2.890(6) .
O1 C142 1.467(13) 2
O1 C142 1.467(13) .
O1 C141 1.473(11) .
O1 C141 1.473(11) 2
O2 C27 1.446(7) .
O2 C30 1.459(7) .
N1 C1 1.363(7) .
N1 C8 1.384(7) .
N2 C22 1.362(7) .
N2 C15 1.386(7) .
N3 C31 1.360(7) .
N3 C38 1.375(7) .
C1 C6 1.407(8) .
C1 C2 1.506(8) .
C2 C5 1.527(9) .
C2 C3 1.530(8) .
C2 C4 1.533(9) .
C6 C7 1.400(8) .
C7 C8 1.380(8) .
C8 C9 1.522(9) .
C9 C12 1.513(9) .
C9 C11 1.524(9) .
C9 C10 1.531(8) .
C15 C20 1.394(8) .
C15 C16 1.517(8) .
C16 C18 1.517(9) .
C16 C19 1.523(8) .
C16 C17 1.540(8) .
C20 C21 1.419(8) .
C21 C22 1.399(8) .
C22 C23 1.517(8) .
C23 C26 1.524(8) .
C23 C24 1.526(8) .
C23 C25 1.552(9) .
C27 C28 1.439(10) .
C28 C29 1.506(11) .
C29 C30 1.498(9) .
C31 C36 1.401(8) .
C31 C32 1.522(8) .
C32 C35 1.518(8) .
C32 C34 1.537(8) .
C32 C33 1.543(8) .
C36 C37 1.430(8) .
C37 C38 1.394(8) .
C38 C39 1.516(8) .
C39 C40 1.522(8) .
C39 C41 1.526(9) .
C39 C42 1.533(9) .
C131 C132 1.346(14) .
C131 C141 1.366(13) .
C132 C142 1.351(14) .
C44 C45 1.355(15) .
C44 C47 1.355(17) .
C44 C46 1.423(19) .
C44 C43 1.447(16) .
C43 C43 1.411(19) 5
C46 C46 1.39(2) 5
